data_1503370
loop_
_publ_author_name
'Wang, Zhihua'
'Shi, Jianwu'
'Wang, Jiange'
'Li, Chunli'
'Tian, Xinyong'
'Cheng, Yanxiang'
'Wang, Hua'

_publ_section_title
;
 Syntheses and crystal structures of benzohexathia[7]helicene and
 naphthalene cored double helicene.
;
_journal_issue 3
_journal_name_full 'Organic letters'
_journal_page_first 456
_journal_page_last 459
_journal_paper_doi 10.1021/ol902613g
_journal_volume 12
_journal_year 2010
_chemical_formula_sum 'C24 H22 S6 Si2'
_chemical_formula_weight 558.96
_chemical_name_common compd-1
_chemical_name_systematic
;

 ?

;
_space_group_IT_number 61
_symmetry_cell_setting orthorhombic
_symmetry_space_group_name_Hall '-P 2ac 2ab'
_symmetry_space_group_name_H-M 'P b c a'
_atom_sites_solution_hydrogens geom
_atom_sites_solution_primary direct
_atom_sites_solution_secondary difmap
_audit_creation_method SHELXL-97
_cell_angle_alpha 90.00
_cell_angle_beta 90.00
_cell_angle_gamma 90.00
_cell_formula_units_Z 8
_cell_length_a 8.9624(8)
_cell_length_b 19.1122(18)
_cell_length_c 31.228(3)
_cell_measurement_reflns_used 4866
_cell_measurement_temperature 294(2)
_cell_measurement_theta_max 24.50
_cell_measurement_theta_min 2.50
_cell_volume 5349.1(9)
_computing_cell_refinement 'Bruker SMART'
_computing_data_collection 'Bruker SMART'
_computing_data_reduction 'Bruker SAINT'
_computing_molecular_graphics 'Bruker SHELXTL'
_computing_publication_material 'Bruker SHELXTL'
_computing_structure_refinement 'SHELXL-97 (Sheldrick, 1997)'
_computing_structure_solution 'SHELXS-97 (Sheldrick, 1990)'
_diffrn_ambient_temperature 294(2)
_diffrn_measured_fraction_theta_full 0.999
_diffrn_measured_fraction_theta_max 0.999
_diffrn_measurement_device_type 'CCD area detector'
_diffrn_measurement_method 'phi and omega scans'
_diffrn_radiation_monochromator graphite
_diffrn_radiation_source 'fine-focus sealed tube'
_diffrn_radiation_type MoK\a
_diffrn_radiation_wavelength 0.71073
_diffrn_reflns_av_R_equivalents 0.0368
_diffrn_reflns_av_sigmaI/netI 0.0301
_diffrn_reflns_limit_h_max 9
_diffrn_reflns_limit_h_min -10
_diffrn_reflns_limit_k_max 23
_diffrn_reflns_limit_k_min -22
_diffrn_reflns_limit_l_max 37
_diffrn_reflns_limit_l_min -33
_diffrn_reflns_number 21907
_diffrn_reflns_theta_full 25.50
_diffrn_reflns_theta_max 25.50
_diffrn_reflns_theta_min 2.50
_exptl_absorpt_coefficient_mu 0.613
_exptl_absorpt_correction_T_max 0.8422
_exptl_absorpt_correction_T_min 0.7870
_exptl_absorpt_correction_type multi-scan
_exptl_absorpt_process_details SADABS
_exptl_crystal_colour pink
_exptl_crystal_density_diffrn 1.388
_exptl_crystal_density_method 'not measured'
_exptl_crystal_description block
_exptl_crystal_F_000 2320
_exptl_crystal_size_max 0.41
_exptl_crystal_size_mid 0.35
_exptl_crystal_size_min 0.29
_refine_diff_density_max 0.307
_refine_diff_density_min -0.409
_refine_diff_density_rms 0.049
_refine_ls_extinction_method none
_refine_ls_goodness_of_fit_ref 1.030
_refine_ls_hydrogen_treatment constr
_refine_ls_matrix_type full
_refine_ls_number_parameters 311
_refine_ls_number_reflns 4970
_refine_ls_number_restraints 30
_refine_ls_restrained_S_all 1.047
_refine_ls_R_factor_all 0.0589
_refine_ls_R_factor_gt 0.0411
_refine_ls_shift/su_max 0.001
_refine_ls_shift/su_mean 0.000
_refine_ls_structure_factor_coef Fsqd
_refine_ls_weighting_details 'calc w=1/[\s^2^(Fo^2^)+(0.0368P)^2^+4.0609P] where P=(Fo^2^+2Fc^2^)/3'
_refine_ls_weighting_scheme calc
_refine_ls_wR_factor_gt 0.0875
_refine_ls_wR_factor_ref 0.0972
_reflns_number_gt 3809
_reflns_number_total 4970
_reflns_threshold_expression >2sigma(I)
_cod_data_source_file ol902613g_si_002.cif
_cod_data_source_block c
_cod_depositor_comments
;
The following automatic conversions were performed:

'_symmetry_cell_setting' value 'Orthorhombic' changed to
'orthorhombic' according to
/home/saulius/struct/CIF-dictionaries/cif_core.dic dictionary named
'cif_core.dic' version 2.4.2 from 2011-04-26.

Automatic conversion script
Id: cif_fix_values 1715 2011-07-08 13:25:40Z adriana 
;
_cod_original_sg_symbol_H-M Pbca
_cod_database_code 1503370

loop_
_symmetry_equiv_pos_as_xyz
'x, y, z'
'-x+1/2, -y, z+1/2'
'-x, y+1/2, -z+1/2'
'x+1/2, -y+1/2, -z'
'-x, -y, -z'
'x-1/2, y, -z-1/2'
'x, -y-1/2, z-1/2'
'-x-1/2, y-1/2, z'

loop_
_atom_site_label
_atom_site_type_symbol
_atom_site_fract_x
_atom_site_fract_y
_atom_site_fract_z
_atom_site_U_iso_or_equiv
_atom_site_adp_type
_atom_site_occupancy
_atom_site_symmetry_multiplicity
_atom_site_calc_flag
_atom_site_refinement_flags
_atom_site_disorder_assembly
_atom_site_disorder_group
Si2 Si 0.95841(11) 0.53666(4) 0.40666(3) 0.0567(3) Uani 1 1 d GU . .
C22 C 1.0873(5) 0.6107(2) 0.39759(14) 0.0860(16) Uani 0.493(7) 1 d PGU A 1
H22A H 1.0310 0.6515 0.3898 0.129 Uiso 0.493(7) 1 calc PR A 1
H22B H 1.1553 0.5992 0.3749 0.129 Uiso 0.493(7) 1 calc PR A 1
H22C H 1.1423 0.6199 0.4233 0.129 Uiso 0.493(7) 1 calc PR A 1
C23 C 0.8037(4) 0.5671(3) 0.44706(10) 0.0796(15) Uani 0.493(7) 1 d PGU A 1
H23A H 0.8496 0.5908 0.4708 0.119 Uiso 0.493(7) 1 calc PR A 1
H23B H 0.7498 0.5271 0.4573 0.119 Uiso 0.493(7) 1 calc PR A 1
H23C H 0.7362 0.5984 0.4329 0.119 Uiso 0.493(7) 1 calc PR A 1
C24 C 1.0523(5) 0.45834(12) 0.43058(11) 0.0579(12) Uani 0.493(7) 1 d PGU A 1
H24A H 1.0900 0.4700 0.4585 0.087 Uiso 0.493(7) 1 calc PR A 1
H24B H 1.1335 0.4440 0.4125 0.087 Uiso 0.493(7) 1 calc PR A 1
H24C H 0.9817 0.4208 0.4330 0.087 Uiso 0.493(7) 1 calc PR A 1
C22' C 1.1439(3) 0.5762(3) 0.38630(13) 0.0788(15) Uani 0.507(7) 1 d PGU A 2
H22D H 1.1231 0.6146 0.3674 0.118 Uiso 0.507(7) 1 calc PR A 2
H22E H 1.1994 0.5410 0.3712 0.118 Uiso 0.507(7) 1 calc PR A 2
H22F H 1.2015 0.5926 0.4102 0.118 Uiso 0.507(7) 1 calc PR A 2
C23' C 0.8554(5) 0.6013(2) 0.43841(10) 0.0875(16) Uani 0.507(7) 1 d PGU A 2
H23D H 0.9111 0.6125 0.4637 0.131 Uiso 0.507(7) 1 calc PR A 2
H23E H 0.7601 0.5823 0.4464 0.131 Uiso 0.507(7) 1 calc PR A 2
H23F H 0.8409 0.6429 0.4217 0.131 Uiso 0.507(7) 1 calc PR A 2
C24' C 1.0031(5) 0.45468(10) 0.43769(11) 0.0581(12) Uani 0.507(7) 1 d PGU A 2
H24D H 1.0679 0.4660 0.4612 0.087 Uiso 0.507(7) 1 calc PR A 2
H24E H 1.0516 0.4217 0.4192 0.087 Uiso 0.507(7) 1 calc PR A 2
H24F H 0.9124 0.4346 0.4485 0.087 Uiso 0.507(7) 1 calc PR A 2
C11 C 0.8240(3) 0.31426(15) 0.20658(9) 0.0417(7) Uani 1 1 d . . .
C12 C 0.8340(3) 0.32432(13) 0.25123(8) 0.0350(6) Uani 1 1 d . . .
C7 C 0.9031(3) 0.27017(13) 0.27546(8) 0.0358(6) Uani 1 1 d . . .
C8 C 0.9831(3) 0.21858(14) 0.25228(10) 0.0416(6) Uani 1 1 d . . .
C9 C 0.9804(3) 0.21413(16) 0.20773(10) 0.0503(8) Uani 1 1 d . . .
H9 H 1.0366 0.1803 0.1937 0.060 Uiso 1 1 calc R . .
C10 C 0.8951(3) 0.25951(16) 0.18504(10) 0.0494(8) Uani 1 1 d . . .
H10 H 0.8842 0.2543 0.1556 0.059 Uiso 1 1 calc R . .
C5 C 1.0102(3) 0.20324(14) 0.32986(9) 0.0427(7) Uani 1 1 d . . .
C6 C 0.9106(3) 0.25628(13) 0.32088(9) 0.0361(6) Uani 1 1 d . . .
C4 C 0.8944(3) 0.24478(15) 0.39509(9) 0.0478(7) Uani 1 1 d . . .
C3 C 0.8348(3) 0.27797(13) 0.35961(8) 0.0377(6) Uani 1 1 d . . .
C1 C 0.6791(3) 0.31994(14) 0.41433(9) 0.0464(7) Uani 1 1 d . . .
C2 C 0.7091(3) 0.31962(13) 0.37146(9) 0.0391(6) Uani 1 1 d . . .
H2 H 0.6524 0.3444 0.3517 0.047 Uiso 1 1 calc R . .
C19 C 0.3563(4) 0.3102(2) 0.44506(13) 0.0853(12) Uani 1 1 d . . .
H19A H 0.3140 0.3077 0.4169 0.128 Uiso 1 1 calc R . .
H19B H 0.2849 0.3302 0.4644 0.128 Uiso 1 1 calc R . .
H19C H 0.3824 0.2641 0.4546 0.128 Uiso 1 1 calc R . .
C20 C 0.5907(5) 0.3810(3) 0.49973(12) 0.1021(15) Uani 1 1 d . . .
H20A H 0.6158 0.3371 0.5128 0.153 Uiso 1 1 calc R . .
H20B H 0.5125 0.4031 0.5158 0.153 Uiso 1 1 calc R . .
H20C H 0.6769 0.4108 0.4994 0.153 Uiso 1 1 calc R . .
C21 C 0.4860(5) 0.44863(19) 0.41468(13) 0.0815(12) Uani 1 1 d . . .
H21A H 0.5738 0.4774 0.4144 0.122 Uiso 1 1 calc R . .
H21B H 0.4064 0.4731 0.4288 0.122 Uiso 1 1 calc R . .
H21C H 0.4570 0.4382 0.3858 0.122 Uiso 1 1 calc R . .
C13 C 0.7731(3) 0.39142(13) 0.26311(8) 0.0353(6) Uani 1 1 d . . .
C14 C 0.7030(3) 0.42308(14) 0.22887(9) 0.0415(7) Uani 1 1 d . . .
C16 C 0.7870(3) 0.44044(13) 0.29833(8) 0.0343(6) Uani 1 1 d . A .
C15 C 0.7167(3) 0.50283(13) 0.28904(9) 0.0407(6) Uani 1 1 d . A .
C17 C 0.8684(3) 0.44554(13) 0.33738(8) 0.0351(6) Uani 1 1 d . . .
H17 H 0.9236 0.4086 0.3485 0.042 Uiso 1 1 calc R A .
C18 C 0.8586(3) 0.50914(14) 0.35706(9) 0.0406(6) Uani 1 1 d . A .
S3 S 1.08190(9) 0.16128(4) 0.28537(3) 0.0508(2) Uani 1 1 d . . .
S2 S 1.03119(10) 0.18373(4) 0.38362(3) 0.0565(2) Uani 1 1 d . . .
S1 S 0.80624(11) 0.26729(4) 0.44182(2) 0.0599(2) Uani 1 1 d . . .
S4 S 0.71970(9) 0.37901(4) 0.18105(2) 0.0505(2) Uani 1 1 d . . .
S5 S 0.63651(9) 0.50708(4) 0.23860(2) 0.0513(2) Uani 1 1 d . . .
S6 S 0.74428(9) 0.56532(4) 0.32778(2) 0.0481(2) Uani 1 1 d . . .
Si1 Si 0.52605(11) 0.36576(5) 0.44376(3) 0.0575(3) Uani 1 1 d . . .

loop_
_atom_site_aniso_label
_atom_site_aniso_U_11
_atom_site_aniso_U_22
_atom_site_aniso_U_33
_atom_site_aniso_U_23
_atom_site_aniso_U_13
_atom_site_aniso_U_12
Si2 0.0726(6) 0.0437(5) 0.0538(5) -0.0062(4) -0.0238(5) -0.0031(4)
C22 0.111(4) 0.063(3) 0.083(4) 0.000(3) -0.030(3) -0.031(2)
C23 0.095(4) 0.056(3) 0.088(4) -0.034(3) -0.013(2) 0.010(2)
C24 0.051(3) 0.071(2) 0.052(3) 0.0128(18) -0.008(2) 0.0030(18)
C22' 0.099(3) 0.059(3) 0.079(4) 0.003(3) -0.020(2) -0.031(2)
C23' 0.106(4) 0.062(3) 0.094(4) -0.036(3) -0.025(2) 0.009(3)
C24' 0.051(3) 0.070(2) 0.054(3) 0.0127(16) -0.008(2) 0.0039(19)
C11 0.0403(16) 0.0481(16) 0.0368(15) -0.0050(12) 0.0039(12) -0.0057(13)
C12 0.0318(14) 0.0366(14) 0.0367(14) -0.0029(11) 0.0030(11) -0.0048(11)
C7 0.0324(14) 0.0349(14) 0.0402(15) -0.0046(11) 0.0034(12) -0.0035(11)
C8 0.0327(15) 0.0400(15) 0.0522(17) -0.0090(13) 0.0050(13) -0.0023(12)
C9 0.0452(18) 0.0522(18) 0.0535(19) -0.0189(15) 0.0127(15) 0.0002(15)
C10 0.0503(18) 0.0583(19) 0.0396(17) -0.0124(14) 0.0076(14) -0.0067(15)
C5 0.0401(16) 0.0368(15) 0.0513(17) -0.0019(13) -0.0032(13) 0.0003(13)
C6 0.0343(14) 0.0296(13) 0.0445(16) -0.0027(11) -0.0018(12) -0.0031(11)
C4 0.0562(19) 0.0423(16) 0.0448(17) 0.0026(13) -0.0073(15) 0.0047(14)
C3 0.0425(16) 0.0321(14) 0.0383(15) 0.0004(11) -0.0014(12) -0.0010(12)
C1 0.0568(19) 0.0428(16) 0.0396(16) -0.0001(12) 0.0044(14) -0.0018(14)
C2 0.0458(17) 0.0343(14) 0.0373(15) 0.0007(11) 0.0009(12) -0.0014(12)
C19 0.084(3) 0.097(3) 0.076(3) 0.000(2) 0.027(2) -0.013(2)
C20 0.106(3) 0.148(4) 0.053(2) -0.032(3) 0.004(2) 0.017(3)
C21 0.081(3) 0.071(2) 0.092(3) -0.005(2) 0.012(2) 0.014(2)
C13 0.0335(14) 0.0364(14) 0.0360(14) -0.0006(11) -0.0005(12) -0.0028(12)
C14 0.0437(16) 0.0420(16) 0.0388(15) -0.0011(12) -0.0060(13) -0.0024(13)
C16 0.0328(14) 0.0331(13) 0.0372(14) 0.0018(11) 0.0002(11) -0.0020(11)
C15 0.0422(16) 0.0359(15) 0.0440(16) 0.0011(12) -0.0062(13) 0.0017(12)
C17 0.0332(14) 0.0325(14) 0.0396(15) 0.0012(11) -0.0013(12) 0.0018(11)
C18 0.0409(16) 0.0367(15) 0.0443(16) -0.0004(12) -0.0049(13) -0.0016(12)
S3 0.0433(4) 0.0412(4) 0.0681(5) -0.0086(4) 0.0028(4) 0.0081(3)
S2 0.0614(5) 0.0492(5) 0.0588(5) 0.0054(4) -0.0123(4) 0.0138(4)
S1 0.0832(6) 0.0596(5) 0.0370(4) 0.0068(4) -0.0014(4) 0.0102(5)
S4 0.0596(5) 0.0564(5) 0.0354(4) -0.0016(3) -0.0051(3) -0.0011(4)
S5 0.0615(5) 0.0418(4) 0.0505(5) 0.0022(3) -0.0184(4) 0.0057(4)
S6 0.0560(5) 0.0330(4) 0.0551(5) -0.0058(3) -0.0129(4) 0.0058(3)
Si1 0.0657(6) 0.0652(6) 0.0416(5) -0.0094(4) 0.0111(4) 0.0023(5)

loop_
_atom_type_symbol
_atom_type_description
_atom_type_scat_dispersion_real
_atom_type_scat_dispersion_imag
_atom_type_scat_source
C C 0.0033 0.0016 'International Tables Vol C Tables 4.2.6.8 and 6.1.1.4'
H H 0.0000 0.0000 'International Tables Vol C Tables 4.2.6.8 and 6.1.1.4'
Si Si 0.0817 0.0704 'International Tables Vol C Tables 4.2.6.8 and 6.1.1.4'
S S 0.1246 0.1234 'International Tables Vol C Tables 4.2.6.8 and 6.1.1.4'

loop_
_geom_angle_atom_site_label_1
_geom_angle_atom_site_label_2
_geom_angle_atom_site_label_3
_geom_angle
C23' Si2 C22 83.2
C23' Si2 C18 113.44(15)
C22 Si2 C18 112.85(14)
C23' Si2 C24 123.3
C22 Si2 C24 113.1
C18 Si2 C24 108.75(13)
C23' Si2 C24' 112.9
C22 Si2 C24' 125.6
C18 Si2 C24' 107.12(13)
C24 Si2 C24' 15.3
C23' Si2 C22' 110.3
C22 Si2 C22' 27.5
C18 Si2 C22' 104.45(16)
C24 Si2 C22' 93.3
C24' Si2 C22' 108.1
C23' Si2 C23 25.4
C22 Si2 C23 108.2
C18 Si2 C23 106.20(16)
C24 Si2 C23 107.3
C24' Si2 C23 93.8
C22' Si2 C23 134.6
Si2 C22 H22A 109.5
Si2 C22 H22B 109.5
Si2 C22 H22C 109.5
Si2 C23 H23A 109.5
Si2 C23 H23B 109.5
Si2 C23 H23C 109.5
Si2 C24 H24A 109.5
Si2 C24 H24B 109.5
Si2 C24 H24C 109.5
Si2 C22' H22D 109.5
Si2 C22' H22E 109.5
H22D C22' H22E 109.5
Si2 C22' H22F 109.5
H22D C22' H22F 109.5
H22E C22' H22F 109.5
Si2 C23' H23D 109.5
Si2 C23' H23E 109.5
H23D C23' H23E 109.5
Si2 C23' H23F 109.5
H23D C23' H23F 109.5
H23E C23' H23F 109.5
Si2 C24' H24D 109.5
Si2 C24' H24E 109.5
H24D C24' H24E 109.5
Si2 C24' H24F 109.5
H24D C24' H24F 109.5
H24E C24' H24F 109.5
C10 C11 C12 123.3(3)
C10 C11 S4 123.8(2)
C12 C11 S4 112.9(2)
C11 C12 C7 117.0(2)
C11 C12 C13 110.6(2)
C7 C12 C13 132.4(2)
C8 C7 C12 117.0(2)
C8 C7 C6 110.5(2)
C12 C7 C6 132.5(2)
C9 C8 C7 122.9(3)
C9 C8 S3 124.1(2)
C7 C8 S3 113.0(2)
C10 C9 C8 119.5(3)
C10 C9 H9 120.2
C8 C9 H9 120.2
C9 C10 C11 119.0(3)
C9 C10 H10 120.5
C11 C10 H10 120.5
C6 C5 S3 114.7(2)
C6 C5 S2 115.2(2)
S3 C5 S2 129.78(17)
C5 C6 C7 111.4(2)
C5 C6 C3 110.1(2)
C7 C6 C3 138.2(2)
C3 C4 S1 112.9(2)
C3 C4 S2 114.6(2)
S1 C4 S2 132.24(18)
C4 C3 C2 110.6(2)
C4 C3 C6 110.9(2)
C2 C3 C6 138.3(2)
C2 C1 S1 110.6(2)
C2 C1 Si1 128.9(2)
S1 C1 Si1 120.48(16)
C1 C2 C3 114.3(3)
C1 C2 H2 122.9
C3 C2 H2 122.9
Si1 C19 H19A 109.5
Si1 C19 H19B 109.5
H19A C19 H19B 109.5
Si1 C19 H19C 109.5
H19A C19 H19C 109.5
H19B C19 H19C 109.5
Si1 C20 H20A 109.5
Si1 C20 H20B 109.5
H20A C20 H20B 109.5
Si1 C20 H20C 109.5
H20A C20 H20C 109.5
H20B C20 H20C 109.5
Si1 C21 H21A 109.5
Si1 C21 H21B 109.5
H21A C21 H21B 109.5
Si1 C21 H21C 109.5
H21A C21 H21C 109.5
H21B C21 H21C 109.5
C14 C13 C12 111.3(2)
C14 C13 C16 110.1(2)
C12 C13 C16 137.5(2)
C13 C14 S4 114.7(2)
C13 C14 S5 115.2(2)
S4 C14 S5 129.29(16)
C15 C16 C17 110.8(2)
C15 C16 C13 111.1(2)
C17 C16 C13 137.5(2)
C16 C15 S6 112.8(2)
C16 C15 S5 114.9(2)
S6 C15 S5 131.84(16)
C18 C17 C16 114.4(2)
C18 C17 H17 122.8
C16 C17 H17 122.8
C17 C18 S6 110.5(2)
C17 C18 Si2 126.5(2)
S6 C18 Si2 122.95(15)
C5 S3 C8 89.79(13)
C4 S2 C5 88.78(14)
C4 S1 C1 91.54(14)
C14 S4 C11 89.85(13)
C15 S5 C14 88.48(13)
C15 S6 C18 91.47(13)
C19 Si1 C21 109.8(2)
C19 Si1 C20 108.9(2)
C21 Si1 C20 112.6(2)
C19 Si1 C1 110.15(16)
C21 Si1 C1 107.49(16)
C20 Si1 C1 107.85(17)

loop_
_geom_bond_atom_site_label_1
_geom_bond_atom_site_label_2
_geom_bond_distance
Si2 C23' 1.8337
Si2 C22 1.8487
Si2 C18 1.864(3)
Si2 C24 1.8728
Si2 C24' 1.8852
Si2 C22' 1.9340
Si2 C23 1.9626
C22 H22A 0.9600
C22 H22B 0.9600
C22 H22C 0.9600
C23 H23A 0.9600
C23 H23B 0.9600
C23 H23C 0.9600
C24 H24A 0.9600
C24 H24B 0.9600
C24 H24C 0.9600
C22' H22D 0.9600
C22' H22E 0.9600
C22' H22F 0.9600
C23' H23D 0.9600
C23' H23E 0.9600
C23' H23F 0.9600
C24' H24D 0.9600
C24' H24E 0.9600
C24' H24F 0.9600
C11 C10 1.398(4)
C11 C12 1.410(4)
C11 S4 1.744(3)
C12 C7 1.424(4)
C12 C13 1.442(3)
C7 C8 1.418(4)
C7 C6 1.445(4)
C8 C9 1.394(4)
C8 S3 1.747(3)
C9 C10 1.356(4)
C9 H9 0.9300
C10 H10 0.9300
C5 C6 1.379(4)
C5 S3 1.728(3)
C5 S2 1.730(3)
C6 C3 1.448(4)
C4 C3 1.384(4)
C4 S1 1.714(3)
C4 S2 1.730(3)
C3 C2 1.429(4)
C1 C2 1.365(4)
C1 S1 1.746(3)
C1 Si1 1.869(3)
C2 H2 0.9300
C19 Si1 1.855(4)
C19 H19A 0.9600
C19 H19B 0.9600
C19 H19C 0.9600
C20 Si1 1.864(4)
C20 H20A 0.9600
C20 H20B 0.9600
C20 H20C 0.9600
C21 Si1 1.861(4)
C21 H21A 0.9600
C21 H21B 0.9600
C21 H21C 0.9600
C13 C14 1.380(4)
C13 C16 1.450(3)
C14 S4 1.721(3)
C14 S5 1.739(3)
C16 C15 1.379(3)
C16 C17 1.425(3)
C15 S6 1.718(3)
C15 S5 1.733(3)
C17 C18 1.365(4)
C17 H17 0.9300
C18 S6 1.743(3)

loop_
_geom_torsion_atom_site_label_1
_geom_torsion_atom_site_label_2
_geom_torsion_atom_site_label_3
_geom_torsion_atom_site_label_4
_geom_torsion
C10 C11 C12 C7 -8.9(4)
S4 C11 C12 C7 173.37(19)
C10 C11 C12 C13 169.4(3)
S4 C11 C12 C13 -8.4(3)
C11 C12 C7 C8 13.0(4)
C13 C12 C7 C8 -164.8(3)
C11 C12 C7 C6 -167.8(3)
C13 C12 C7 C6 14.5(5)
C12 C7 C8 C9 -8.3(4)
C6 C7 C8 C9 172.3(3)
C12 C7 C8 S3 172.55(19)
C6 C7 C8 S3 -6.8(3)
C7 C8 C9 C10 -1.7(4)
S3 C8 C9 C10 177.3(2)
C8 C9 C10 C11 6.5(4)
C12 C11 C10 C9 -1.1(4)
S4 C11 C10 C9 176.3(2)
S3 C5 C6 C7 -7.1(3)
S2 C5 C6 C7 178.56(19)
S3 C5 C6 C3 168.25(19)
S2 C5 C6 C3 -6.1(3)
C8 C7 C6 C5 8.7(3)
C12 C7 C6 C5 -170.5(3)
C8 C7 C6 C3 -164.7(3)
C12 C7 C6 C3 16.1(5)
S1 C4 C3 C2 -3.2(3)
S2 C4 C3 C2 171.65(19)
S1 C4 C3 C6 -178.81(19)
S2 C4 C3 C6 -4.0(3)
C5 C6 C3 C4 6.3(3)
C7 C6 C3 C4 179.7(3)
C5 C6 C3 C2 -167.6(3)
C7 C6 C3 C2 5.9(6)
S1 C1 C2 C3 -0.6(3)
Si1 C1 C2 C3 -179.2(2)
C4 C3 C2 C1 2.4(3)
C6 C3 C2 C1 176.3(3)
C11 C12 C13 C14 8.5(3)
C7 C12 C13 C14 -173.6(3)
C11 C12 C13 C16 -157.4(3)
C7 C12 C13 C16 20.4(5)
C12 C13 C14 S4 -5.2(3)
C16 C13 C14 S4 164.78(19)
C12 C13 C14 S5 -175.74(19)
C16 C13 C14 S5 -5.8(3)
C14 C13 C16 C15 4.5(3)
C12 C13 C16 C15 170.6(3)
C14 C13 C16 C17 -165.2(3)
C12 C13 C16 C17 0.9(6)
C17 C16 C15 S6 -1.9(3)
C13 C16 C15 S6 -174.53(19)
C17 C16 C15 S5 171.10(19)
C13 C16 C15 S5 -1.5(3)
C15 C16 C17 C18 0.7(3)
C13 C16 C17 C18 170.4(3)
C16 C17 C18 S6 0.8(3)
C16 C17 C18 Si2 -176.2(2)
C23' Si2 C18 C17 -150.1(3)
C22 Si2 C18 C17 117.5(3)
C24 Si2 C18 C17 -8.9(3)
C24' Si2 C18 C17 -24.8(3)
C22' Si2 C18 C17 89.7(3)
C23 Si2 C18 C17 -124.1(3)
C23' Si2 C18 S6 33.2(3)
C22 Si2 C18 S6 -59.2(3)
C24 Si2 C18 S6 174.5(2)
C24' Si2 C18 S6 158.5(2)
C22' Si2 C18 S6 -86.9(3)
C23 Si2 C18 S6 59.2(3)
C6 C5 S3 C8 2.7(2)
S2 C5 S3 C8 176.1(2)
C9 C8 S3 C5 -176.5(3)
C7 C8 S3 C5 2.6(2)
C3 C4 S2 C5 0.5(2)
S1 C4 S2 C5 174.1(2)
C6 C5 S2 C4 3.4(2)
S3 C5 S2 C4 -170.0(2)
C3 C4 S1 C1 2.5(2)
S2 C4 S1 C1 -171.2(2)
C2 C1 S1 C4 -1.1(2)
Si1 C1 S1 C4 177.73(19)
C13 C14 S4 C11 0.4(2)
S5 C14 S4 C11 169.3(2)
C10 C11 S4 C14 -173.0(3)
C12 C11 S4 C14 4.7(2)
C16 C15 S5 C14 -1.4(2)
S6 C15 S5 C14 169.9(2)
C13 C14 S5 C15 4.2(2)
S4 C14 S5 C15 -164.7(2)
C16 C15 S6 C18 2.1(2)
S5 C15 S6 C18 -169.4(2)
C17 C18 S6 C15 -1.6(2)
Si2 C18 S6 C15 175.53(19)
C2 C1 Si1 C19 87.1(3)
S1 C1 Si1 C19 -91.4(2)
C2 C1 Si1 C21 -32.5(3)
S1 C1 Si1 C21 149.0(2)
C2 C1 Si1 C20 -154.1(3)
S1 C1 Si1 C20 27.3(3)
